data_7224859
loop_
_publ_author_name
'Chuang, Wan-Jung'
'Chen, Hsing-Yin'
'Chen, Wei-Ting'
'Chang, Heng Yi'
'Chiang, Michael, Y.'
'Hsu, Sodio C.N.'
'Chen, Hsuan-Ying'

_publ_section_title
;
 Steric and Chelating Ring Concerns on the L-Lactide Polymerization by
 Asymmetric \b-Diketiminato Zinc Complexes
;
_journal_name_full 'RSC Adv.'
_journal_paper_doi 10.1039/C6RA07453G
_journal_year 2016
_chemical_formula_moiety 'C23 H31 N3 Zn'
_chemical_formula_sum 'C23 H31 N3 Zn'
_chemical_formula_weight 414.88
_chemical_name_systematic
;
 ?
;
_space_group_IT_number 14
_symmetry_cell_setting monoclinic
_symmetry_space_group_name_Hall '-P 2yn'
_symmetry_space_group_name_H-M 'P 1 21/n 1'
_atom_sites_solution_hydrogens geom
_atom_sites_solution_primary direct
_atom_sites_solution_secondary difmap
_audit_creation_method SHELXL-97
_audit_update_record
;
2015-11-03 deposited with the CCDC.
2016-04-05 downloaded from the CCDC.
;
_cell_angle_alpha 90.00
_cell_angle_beta 97.421(2)
_cell_angle_gamma 90.00
_cell_formula_units_Z 4
_cell_length_a 10.6411(6)
_cell_length_b 14.0394(7)
_cell_length_c 14.2237(8)
_cell_measurement_reflns_used 0
_cell_measurement_temperature 200(2)
_cell_measurement_theta_max 0
_cell_measurement_theta_min 0
_cell_volume 2107.1(2)
_computing_molecular_graphics 'Ortep-3 for Windows (Farrugia, 1997)'
_computing_publication_material 'WinGX publication routines (Farrugia, 1999)'
_computing_structure_refinement 'SHELXL-97 (Sheldrick, 1997)'
_computing_structure_solution 'SHELXS-86 (Sheldrick, 1986)'
_diffrn_ambient_temperature 200(2)
_diffrn_measured_fraction_theta_full 0.995
_diffrn_measured_fraction_theta_max 0.995
_diffrn_measurement_device_type 'NONIUS KappaCCD'
_diffrn_measurement_method '\w scans'
_diffrn_radiation_monochromator graphite
_diffrn_radiation_source 'fine-focus sealed tube'
_diffrn_radiation_type MoK\a
_diffrn_radiation_wavelength 0.71073
_diffrn_reflns_av_R_equivalents 0.0337
_diffrn_reflns_av_sigmaI/netI 0.0379
_diffrn_reflns_limit_h_max 12
_diffrn_reflns_limit_h_min -12
_diffrn_reflns_limit_k_max 16
_diffrn_reflns_limit_k_min -16
_diffrn_reflns_limit_l_max 16
_diffrn_reflns_limit_l_min -16
_diffrn_reflns_number 11629
_diffrn_reflns_theta_full 25.11
_diffrn_reflns_theta_max 25.11
_diffrn_reflns_theta_min 2.05
_diffrn_standards_decay_% 0
_exptl_absorpt_coefficient_mu 1.177
_exptl_absorpt_correction_T_max 0.9117
_exptl_absorpt_correction_T_min 0.8160
_exptl_absorpt_correction_type multi-scan
_exptl_crystal_colour 'pale yellow'
_exptl_crystal_density_diffrn 1.308
_exptl_crystal_density_method 'not measured'
_exptl_crystal_description prism
_exptl_crystal_F_000 880
_exptl_crystal_size_max 0.18
_exptl_crystal_size_mid 0.17
_exptl_crystal_size_min 0.08
_refine_diff_density_max 0.544
_refine_diff_density_min -0.400
_refine_diff_density_rms 0.065
_refine_ls_extinction_method none
_refine_ls_goodness_of_fit_ref 1.042
_refine_ls_hydrogen_treatment constr
_refine_ls_matrix_type full
_refine_ls_number_parameters 244
_refine_ls_number_reflns 3726
_refine_ls_number_restraints 0
_refine_ls_restrained_S_all 1.042
_refine_ls_R_factor_all 0.0493
_refine_ls_R_factor_gt 0.0374
_refine_ls_shift/su_max 0.000
_refine_ls_shift/su_mean 0.000
_refine_ls_structure_factor_coef Fsqd
_refine_ls_weighting_details 'calc w=1/[\s^2^(Fo^2^)+(0.0519P)^2^+1.7309P] where P=(Fo^2^+2Fc^2^)/3'
_refine_ls_weighting_scheme calc
_refine_ls_wR_factor_gt 0.0982
_refine_ls_wR_factor_ref 0.1044
_reflns_number_gt 3044
_reflns_number_total 3726
_reflns_threshold_expression >2sigma(I)
_cod_data_source_file c6ra07453g2.cif
_cod_data_source_block 2
_cod_original_sg_symbol_H-M 'P 21/n'
_cod_database_code 7224859

loop_
_symmetry_equiv_pos_as_xyz
'x, y, z'
'-x+1/2, y+1/2, -z+1/2'
'-x, -y, -z'
'x-1/2, -y-1/2, z-1/2'

loop_
_atom_site_label
_atom_site_type_symbol
_atom_site_fract_x
_atom_site_fract_y
_atom_site_fract_z
_atom_site_U_iso_or_equiv
_atom_site_adp_type
_atom_site_occupancy
_atom_site_symmetry_multiplicity
_atom_site_calc_flag
_atom_site_refinement_flags
C1 C 0.8194(3) 0.1679(2) 0.6837(2) 0.0249(6) Uani 1 1 d .
C2 C 0.7273(3) 0.2337(2) 0.7022(2) 0.0276(6) Uani 1 1 d .
C3 C 0.7423(3) 0.2911(2) 0.7921(2) 0.0365(8) Uani 1 1 d .
H3A H 0.8240 0.2762 0.8293 0.055 Uiso 1 1 calc R
H3B H 0.6735 0.2755 0.8292 0.055 Uiso 1 1 calc R
H3C H 0.7390 0.3591 0.7765 0.055 Uiso 1 1 calc R
C4 C 0.6173(3) 0.2426(2) 0.6381(2) 0.0334(7) Uani 1 1 d .
H4 H 0.5559 0.2886 0.6501 0.040 Uiso 1 1 calc R
C5 C 0.5947(3) 0.1869(3) 0.5578(2) 0.0380(8) Uani 1 1 d .
C6 C 0.4754(3) 0.1977(3) 0.4891(3) 0.0541(10) Uani 1 1 d .
H6A H 0.4765 0.1522 0.4370 0.081 Uiso 1 1 calc R
H6B H 0.4705 0.2627 0.4637 0.081 Uiso 1 1 calc R
H6C H 0.4016 0.1853 0.5219 0.081 Uiso 1 1 calc R
C7 C 0.6844(3) 0.1199(3) 0.5430(2) 0.0380(8) Uani 1 1 d .
H7 H 0.6688 0.0793 0.4893 0.046 Uiso 1 1 calc R
C8 C 0.7968(3) 0.1093(2) 0.6033(2) 0.0308(7) Uani 1 1 d .
C9 C 0.8913(3) 0.0354(2) 0.5826(3) 0.0435(9) Uani 1 1 d .
H9A H 0.8593 0.0016 0.5241 0.065 Uiso 1 1 calc R
H9B H 0.9044 -0.0101 0.6352 0.065 Uiso 1 1 calc R
H9C H 0.9719 0.0663 0.5749 0.065 Uiso 1 1 calc R
C10 C 0.8496(3) 0.0377(2) 0.8320(2) 0.0372(8) Uani 1 1 d .
H10A H 0.7743 0.0522 0.7871 0.056 Uiso 1 1 calc R
H10B H 0.8316 0.0501 0.8968 0.056 Uiso 1 1 calc R
H10C H 0.8724 -0.0294 0.8260 0.056 Uiso 1 1 calc R
C11 C 0.9585(3) 0.0999(2) 0.8108(2) 0.0283(7) Uani 1 1 d .
C12 C 1.0727(3) 0.0869(2) 0.8694(2) 0.0318(7) Uani 1 1 d .
H12 H 1.0751 0.0340 0.9113 0.038 Uiso 1 1 calc R
C13 C 1.1854(3) 0.1411(2) 0.8754(2) 0.0295(7) Uani 1 1 d .
C14 C 1.2870(3) 0.1176(3) 0.9563(2) 0.0426(8) Uani 1 1 d .
H14A H 1.3149 0.1641 1.0149 0.051 Uiso 1 1 d R
H14B H 1.2430 0.0623 0.9891 0.051 Uiso 1 1 d R
H14C H 1.3829 0.1102 0.9362 0.051 Uiso 1 1 d R
C15 C 1.3187(3) 0.2680(2) 0.8361(2) 0.0337(7) Uani 1 1 d .
H15A H 1.3945 0.2282 0.8320 0.040 Uiso 1 1 calc R
H15B H 1.3240 0.2934 0.9014 0.040 Uiso 1 1 calc R
C16 C 1.3164(3) 0.3504(2) 0.7660(2) 0.0331(7) Uani 1 1 d .
H16A H 1.3969 0.3862 0.7792 0.040 Uiso 1 1 calc R
H16B H 1.3119 0.3241 0.7011 0.040 Uiso 1 1 calc R
C17 C 1.2079(3) 0.4183(2) 0.7693(2) 0.0283(7) Uani 1 1 d .
C18 C 1.2253(3) 0.5097(2) 0.8048(2) 0.0310(7) Uani 1 1 d .
H18 H 1.3077 0.5315 0.8289 0.037 Uiso 1 1 calc R
C19 C 1.1221(3) 0.5689(2) 0.8051(2) 0.0357(8) Uani 1 1 d .
H19 H 1.1325 0.6313 0.8307 0.043 Uiso 1 1 calc R
C20 C 1.0044(3) 0.5370(2) 0.7679(2) 0.0375(8) Uani 1 1 d .
H20 H 0.9321 0.5769 0.7664 0.045 Uiso 1 1 calc R
C21 C 0.9937(3) 0.4455(2) 0.7329(2) 0.0335(7) Uani 1 1 d .
H21 H 0.9125 0.4235 0.7058 0.040 Uiso 1 1 calc R
C22 C 1.1047(3) 0.2381(2) 0.5583(2) 0.0344(7) Uani 1 1 d .
H22A H 1.1713 0.1917 0.5472 0.041 Uiso 1 1 calc R
H22B H 1.0243 0.2161 0.5219 0.041 Uiso 1 1 calc R
C23 C 1.1389(3) 0.3345(3) 0.5191(3) 0.0453(9) Uani 1 1 d .
H23A H 1.1473 0.3281 0.4516 0.068 Uiso 1 1 calc R
H23B H 1.2194 0.3566 0.5535 0.068 Uiso 1 1 calc R
H23C H 1.0720 0.3806 0.5271 0.068 Uiso 1 1 calc R
N1 N 0.9396(2) 0.16351(17) 0.74145(17) 0.0256(5) Uani 1 1 d .
N2 N 1.2041(2) 0.20947(18) 0.81553(18) 0.0283(6) Uani 1 1 d .
N3 N 1.0924(2) 0.38619(17) 0.73532(18) 0.0292(6) Uani 1 1 d .
Zn1 Zn 1.08485(3) 0.23634(2) 0.69640(2) 0.02581(13) Uani 1 1 d .

loop_
_atom_site_aniso_label
_atom_site_aniso_U_11
_atom_site_aniso_U_22
_atom_site_aniso_U_33
_atom_site_aniso_U_23
_atom_site_aniso_U_13
_atom_site_aniso_U_12
C1 0.0209(14) 0.0262(15) 0.0277(15) 0.0028(13) 0.0036(12) -0.0038(12)
C2 0.0249(15) 0.0265(15) 0.0317(16) 0.0048(13) 0.0050(12) -0.0037(12)
C3 0.0365(18) 0.0348(18) 0.0394(19) -0.0035(15) 0.0095(15) 0.0013(14)
C4 0.0237(15) 0.0361(18) 0.0408(19) 0.0132(15) 0.0059(14) 0.0007(13)
C5 0.0277(16) 0.056(2) 0.0295(18) 0.0125(16) 0.0001(14) -0.0080(15)
C6 0.0349(19) 0.084(3) 0.040(2) 0.019(2) -0.0084(16) -0.0087(19)
C7 0.0353(18) 0.052(2) 0.0264(17) -0.0030(15) 0.0039(14) -0.0124(16)
C8 0.0270(15) 0.0356(17) 0.0305(17) -0.0033(14) 0.0068(13) -0.0074(13)
C9 0.0400(19) 0.041(2) 0.051(2) -0.0173(17) 0.0114(17) -0.0033(16)
C10 0.0359(18) 0.0354(18) 0.0404(19) 0.0070(15) 0.0055(15) -0.0042(14)
C11 0.0289(15) 0.0253(16) 0.0312(17) -0.0038(13) 0.0059(13) 0.0000(12)
C12 0.0340(17) 0.0275(16) 0.0330(17) 0.0066(13) 0.0016(14) 0.0023(13)
C13 0.0287(16) 0.0296(16) 0.0293(16) -0.0016(14) 0.0002(13) 0.0060(13)
C14 0.0337(17) 0.051(2) 0.040(2) 0.0092(17) -0.0084(15) 0.0032(16)
C15 0.0246(15) 0.0327(17) 0.0419(19) -0.0040(15) -0.0033(14) 0.0032(13)
C16 0.0193(14) 0.0319(17) 0.048(2) -0.0058(15) 0.0039(13) -0.0019(13)
C17 0.0259(15) 0.0280(16) 0.0320(17) 0.0006(13) 0.0073(13) -0.0023(12)
C18 0.0319(16) 0.0289(16) 0.0323(17) 0.0002(14) 0.0046(13) -0.0079(13)
C19 0.0459(19) 0.0243(16) 0.0377(19) -0.0030(14) 0.0089(15) -0.0022(14)
C20 0.0368(18) 0.0286(17) 0.049(2) -0.0015(15) 0.0117(16) 0.0045(14)
C21 0.0257(15) 0.0316(17) 0.0429(19) 0.0008(15) 0.0042(14) 0.0020(13)
C22 0.0358(17) 0.0361(18) 0.0315(17) -0.0003(14) 0.0051(14) -0.0018(14)
C23 0.047(2) 0.051(2) 0.0383(19) 0.0050(17) 0.0090(16) -0.0038(17)
N1 0.0219(12) 0.0254(13) 0.0291(14) 0.0011(11) 0.0025(10) -0.0007(10)
N2 0.0208(12) 0.0292(14) 0.0334(14) -0.0032(12) -0.0022(10) 0.0023(10)
N3 0.0256(13) 0.0266(14) 0.0358(14) -0.0034(11) 0.0053(11) -0.0010(10)
Zn1 0.02267(19) 0.0251(2) 0.0291(2) -0.00128(15) 0.00107(14) -0.00128(14)

loop_
_atom_type_symbol
_atom_type_description
_atom_type_scat_dispersion_real
_atom_type_scat_dispersion_imag
_atom_type_scat_source
C C 0.0033 0.0016 'International Tables Vol C Tables 4.2.6.8 and 6.1.1.4'
H H 0.0000 0.0000 'International Tables Vol C Tables 4.2.6.8 and 6.1.1.4'
N N 0.0061 0.0033 'International Tables Vol C Tables 4.2.6.8 and 6.1.1.4'
Zn Zn 0.2839 1.4301 'International Tables Vol C Tables 4.2.6.8 and 6.1.1.4'

loop_
_geom_angle_atom_site_label_1
_geom_angle_atom_site_label_2
_geom_angle_atom_site_label_3
_geom_angle
C2 C1 C8 119.4(3)
C2 C1 N1 121.2(3)
C8 C1 N1 119.3(3)
C4 C2 C1 119.1(3)
C4 C2 C3 119.7(3)
C1 C2 C3 121.1(3)
C2 C3 H3A 109.5
C2 C3 H3B 109.5
H3A C3 H3B 109.5
C2 C3 H3C 109.5
H3A C3 H3C 109.5
H3B C3 H3C 109.5
C5 C4 C2 122.2(3)
C5 C4 H4 118.9
C2 C4 H4 118.9
C7 C5 C4 117.6(3)
C7 C5 C6 120.9(3)
C4 C5 C6 121.5(3)
C5 C6 H6A 109.5
C5 C6 H6B 109.5
H6A C6 H6B 109.5
C5 C6 H6C 109.5
H6A C6 H6C 109.5
H6B C6 H6C 109.5
C5 C7 C8 122.6(3)
C5 C7 H7 118.7
C8 C7 H7 118.7
C7 C8 C1 119.0(3)
C7 C8 C9 119.9(3)
C1 C8 C9 121.1(3)
C8 C9 H9A 109.5
C8 C9 H9B 109.5
H9A C9 H9B 109.5
C8 C9 H9C 109.5
H9A C9 H9C 109.5
H9B C9 H9C 109.5
C11 C10 H10A 109.5
C11 C10 H10B 109.5
H10A C10 H10B 109.5
C11 C10 H10C 109.5
H10A C10 H10C 109.5
H10B C10 H10C 109.5
N1 C11 C12 124.7(3)
N1 C11 C10 119.4(3)
C12 C11 C10 115.8(3)
C11 C12 C13 129.3(3)
C11 C12 H12 115.4
C13 C12 H12 115.4
N2 C13 C12 123.5(3)
N2 C13 C14 119.9(3)
C12 C13 C14 116.6(3)
C13 C14 H14A 124.0
C13 C14 H14B 100.6
H14A C14 H14B 101.5
C13 C14 H14C 114.9
H14A C14 H14C 95.0
H14B C14 H14C 121.9
N2 C15 C16 110.6(2)
N2 C15 H15A 109.5
C16 C15 H15A 109.5
N2 C15 H15B 109.5
C16 C15 H15B 109.5
H15A C15 H15B 108.1
C17 C16 C15 114.1(3)
C17 C16 H16A 108.7
C15 C16 H16A 108.7
C17 C16 H16B 108.7
C15 C16 H16B 108.7
H16A C16 H16B 107.6
N3 C17 C18 121.1(3)
N3 C17 C16 116.7(3)
C18 C17 C16 122.2(3)
C19 C18 C17 119.5(3)
C19 C18 H18 120.2
C17 C18 H18 120.2
C20 C19 C18 119.4(3)
C20 C19 H19 120.3
C18 C19 H19 120.3
C19 C20 C21 118.3(3)
C19 C20 H20 120.9
C21 C20 H20 120.9
N3 C21 C20 122.9(3)
N3 C21 H21 118.6
C20 C21 H21 118.6
C23 C22 Zn1 115.4(2)
C23 C22 H22A 108.4
Zn1 C22 H22A 108.4
C23 C22 H22B 108.4
Zn1 C22 H22B 108.4
H22A C22 H22B 107.5
C22 C23 H23A 109.5
C22 C23 H23B 109.5
H23A C23 H23B 109.5
C22 C23 H23C 109.5
H23A C23 H23C 109.5
H23B C23 H23C 109.5
C11 N1 C1 119.7(2)
C11 N1 Zn1 121.74(19)
C1 N1 Zn1 117.31(18)
C13 N2 C15 118.1(3)
C13 N2 Zn1 123.3(2)
C15 N2 Zn1 118.6(2)
C21 N3 C17 118.8(3)
C21 N3 Zn1 126.4(2)
C17 N3 Zn1 114.78(19)
C22 Zn1 N2 133.76(12)
C22 Zn1 N1 119.85(12)
N2 Zn1 N1 93.61(10)
C22 Zn1 N3 103.47(12)
N2 Zn1 N3 88.20(10)
N1 Zn1 N3 114.36(9)

loop_
_geom_bond_atom_site_label_1
_geom_bond_atom_site_label_2
_geom_bond_distance
C1 C2 1.396(4)
C1 C8 1.403(4)
C1 N1 1.429(3)
C2 C4 1.393(4)
C2 C3 1.503(4)
C3 H3A 0.9800
C3 H3B 0.9800
C3 H3C 0.9800
C4 C5 1.380(5)
C4 H4 0.9500
C5 C7 1.375(5)
C5 C6 1.506(4)
C6 H6A 0.9800
C6 H6B 0.9800
C6 H6C 0.9800
C7 C8 1.387(4)
C7 H7 0.9500
C8 C9 1.501(4)
C9 H9A 0.9800
C9 H9B 0.9800
C9 H9C 0.9800
C10 C11 1.512(4)
C10 H10A 0.9800
C10 H10B 0.9800
C10 H10C 0.9800
C11 N1 1.326(4)
C11 C12 1.394(4)
C12 C13 1.413(4)
C12 H12 0.9500
C13 N2 1.315(4)
C13 C14 1.510(4)
C14 H14A 1.0704
C14 H14B 1.0476
C14 H14C 1.0991
C15 N2 1.468(4)
C15 C16 1.525(4)
C15 H15A 0.9900
C15 H15B 0.9900
C16 C17 1.503(4)
C16 H16A 0.9900
C16 H16B 0.9900
C17 N3 1.340(4)
C17 C18 1.383(4)
C18 C19 1.377(4)
C18 H18 0.9500
C19 C20 1.371(4)
C19 H19 0.9500
C20 C21 1.377(4)
C20 H20 0.9500
C21 N3 1.337(4)
C21 H21 0.9500
C22 C23 1.525(5)
C22 Zn1 2.003(3)
C22 H22A 0.9900
C22 H22B 0.9900
C23 H23A 0.9800
C23 H23B 0.9800
C23 H23C 0.9800
N1 Zn1 2.025(2)
N2 Zn1 2.017(2)
N3 Zn1 2.174(2)
